data_4331797
loop_
_publ_author_name
'Moya-Cabrera, M\'onica'
'Jancik, Vojtech'
'Castro, Rafael A.'
'Herbst-Irmer, Regine'
'Roesky, Herbert W.'

_publ_section_title
;
 Unusual In2N4Cores in Complexes Containing Triazole-Based
 Chalcogen&#x2212;Phosphoranyl Ligands
;
_journal_issue 13
_journal_name_full 'Inorganic Chemistry'
_journal_page_first 5167
_journal_page_last 5171
_journal_paper_doi 10.1021/ic051567p
_journal_volume 45
_journal_year 2006
_chemical_formula_sum 'C56 H52 In2 N6 P4 S4'
_chemical_formula_weight 1290.80
_chemical_name_systematic
;

 

 ?

 

;
_space_group_IT_number 2
_symmetry_cell_setting triclinic
_symmetry_space_group_name_Hall '-P 1'
_symmetry_space_group_name_H-M 'P -1'
_atom_sites_solution_hydrogens geom
_atom_sites_solution_primary direct
_atom_sites_solution_secondary difmap
_audit_creation_method SHELXL-97
_cell_angle_alpha 86.24(3)
_cell_angle_beta 85.73(3)
_cell_angle_gamma 63.71(3)
_cell_formula_units_Z 1
_cell_length_a 11.431(3)
_cell_length_b 11.503(3)
_cell_length_c 11.741(3)
_cell_measurement_reflns_used 3659
_cell_measurement_temperature 100(2)
_cell_measurement_theta_max 57.89
_cell_measurement_theta_min 3.78
_cell_volume 1379.4(7)
_computing_cell_refinement 'Bruker AXS SAINT (v 7.01A, Bruker 2003)'
_computing_data_collection 'Proteum (v 1.40, Bruker 2002)'
_computing_data_reduction 'Bruker AXS SAINT (v 7.01A, Bruker 2003)'
_computing_molecular_graphics 'Bruker AXS SHELXTL (v 6.12)'
_computing_publication_material 'SHELXL-97 (Sheldrick, 1997)'
_computing_structure_refinement 'SHELXL-97 (Sheldrick, 1997)'
_computing_structure_solution 'SHELXS-97 (Sheldrick, 1990)'
_diffrn_ambient_temperature 100(2)
_diffrn_detector_area_resol_mean 5.602
_diffrn_measured_fraction_theta_full 0.951
_diffrn_measured_fraction_theta_max 0.951
_diffrn_measurement_device_type 'Bruker three circle diffractometer'
_diffrn_measurement_method 'phi and omega scan'
_diffrn_radiation_monochromator 'mirror system'
_diffrn_radiation_source 'rotating anode'
_diffrn_radiation_type CuK\a
_diffrn_radiation_wavelength 1.54178
_diffrn_reflns_av_R_equivalents 0.0221
_diffrn_reflns_av_sigmaI/netI 0.0199
_diffrn_reflns_limit_h_max 12
_diffrn_reflns_limit_h_min -12
_diffrn_reflns_limit_k_max 12
_diffrn_reflns_limit_k_min -12
_diffrn_reflns_limit_l_max 12
_diffrn_reflns_limit_l_min -12
_diffrn_reflns_number 13247
_diffrn_reflns_theta_full 57.89
_diffrn_reflns_theta_max 57.89
_diffrn_reflns_theta_min 3.78
_diffrn_standards_decay_% 0
_diffrn_standards_interval_count 0
_diffrn_standards_interval_time 0
_diffrn_standards_number 0
_exptl_absorpt_coefficient_mu 9.534
_exptl_absorpt_correction_T_max 0.9107
_exptl_absorpt_correction_T_min 0.3289
_exptl_absorpt_correction_type multi-scan
_exptl_crystal_colour colorless
_exptl_crystal_density_diffrn 1.554
_exptl_crystal_density_method 'not measured'
_exptl_crystal_description needle
_exptl_crystal_F_000 652
_exptl_crystal_size_max 0.15
_exptl_crystal_size_mid 0.04
_exptl_crystal_size_min 0.01
_refine_diff_density_max 0.338
_refine_diff_density_min -0.304
_refine_diff_density_rms 0.053
_refine_ls_extinction_coef 0.00097(9)
_refine_ls_extinction_expression Fc^*^=kFc[1+0.001xFc^2^\l^3^/sin(2\q)]^-1/4^
_refine_ls_extinction_method SHELXL
_refine_ls_goodness_of_fit_ref 1.058
_refine_ls_hydrogen_treatment constr
_refine_ls_matrix_type full
_refine_ls_number_parameters 328
_refine_ls_number_reflns 3659
_refine_ls_number_restraints 0
_refine_ls_restrained_S_all 1.058
_refine_ls_R_factor_all 0.0175
_refine_ls_R_factor_gt 0.0171
_refine_ls_shift/su_max 0.002
_refine_ls_shift/su_mean 0.000
_refine_ls_structure_factor_coef Fsqd
_refine_ls_weighting_details 'calc w=1/[\s^2^(Fo^2^)+(0.0237P)^2^+1.0385P] where P=(Fo^2^+2Fc^2^)/3'
_refine_ls_weighting_scheme calc
_refine_ls_wR_factor_gt 0.0444
_refine_ls_wR_factor_ref 0.0459
_reflns_number_gt 3625
_reflns_number_total 3659
_reflns_threshold_expression >2sigma(I)
_cod_data_source_file ic051567psup2.cif
_cod_data_source_block compound3
_cod_depositor_comments
;
The following automatic conversions were performed:

'_symmetry_cell_setting' value 'Triclinic' changed to 'triclinic'
according to /home/saulius/struct/CIF-dictionaries/cif_core.dic
dictionary named 'cif_core.dic' version 2.4.2 from 2011-04-26.

Automatic conversion script
Id: cif_fix_values 1891 2012-01-12 08:04:46Z andrius 
;
_cod_original_cell_volume 1379(1)
_cod_original_sg_symbol_H-M P-1
_cod_database_code 4331797

loop_
_symmetry_equiv_pos_as_xyz
'x, y, z'
'-x, -y, -z'

loop_
_atom_site_label
_atom_site_type_symbol
_atom_site_fract_x
_atom_site_fract_y
_atom_site_fract_z
_atom_site_U_iso_or_equiv
_atom_site_adp_type
_atom_site_occupancy
_atom_site_symmetry_multiplicity
_atom_site_calc_flag
_atom_site_refinement_flags
In1 In 0.103558(12) 0.648570(12) 0.484354(11) 0.01342(8) Uani 1 1 d .
S1 S 0.07917(5) 0.82502(5) 0.64605(5) 0.01707(13) Uani 1 1 d .
N1 N -0.04251(16) 0.62521(15) 0.61567(14) 0.0129(4) Uani 1 1 d .
C2 C -0.19857(19) 0.65755(19) 0.74956(17) 0.0128(4) Uani 1 1 d .
P1 P -0.09830(5) 0.85622(5) 0.70806(4) 0.01246(13) Uani 1 1 d .
P2 P -0.33928(5) 0.72269(5) 0.84877(4) 0.01188(13) Uani 1 1 d .
S2 S -0.45456(5) 0.90254(5) 0.80812(4) 0.01625(13) Uani 1 1 d .
C1 C -0.11938(19) 0.71081(19) 0.69516(17) 0.0122(4) Uani 1 1 d .
N2 N -0.07228(17) 0.52468(16) 0.62170(15) 0.0153(4) Uani 1 1 d .
N3 N -0.16542(17) 0.54196(16) 0.70257(15) 0.0156(4) Uani 1 1 d .
C3 C -0.1157(2) 0.89340(19) 0.85737(18) 0.0151(5) Uani 1 1 d .
C4 C -0.0101(2) 0.8204(2) 0.9247(2) 0.0229(5) Uani 1 1 d .
H4A H 0.0660 0.7522 0.8922 0.027 Uiso 1 1 calc R
C5 C -0.0159(3) 0.8471(2) 1.0386(2) 0.0274(6) Uani 1 1 d .
H5A H 0.0554 0.7960 1.0846 0.033 Uiso 1 1 calc R
C6 C -0.1252(2) 0.9478(2) 1.0857(2) 0.0260(6) Uani 1 1 d .
H6A H -0.1282 0.9668 1.1637 0.031 Uiso 1 1 calc R
C7 C -0.2298(2) 1.0207(2) 1.0196(2) 0.0231(5) Uani 1 1 d .
H7A H -0.3046 1.0900 1.0524 0.028 Uiso 1 1 calc R
C8 C -0.2269(2) 0.9939(2) 0.90556(19) 0.0184(5) Uani 1 1 d .
H8A H -0.2999 1.0435 0.8608 0.022 Uiso 1 1 calc R
C9 C -0.2262(2) 0.9847(2) 0.63022(18) 0.0160(5) Uani 1 1 d .
C10 C -0.2562(2) 1.1138(2) 0.6474(2) 0.0216(5) Uani 1 1 d .
H10A H -0.2128 1.1345 0.7030 0.026 Uiso 1 1 calc R
C11 C -0.3495(2) 1.2122(2) 0.5833(2) 0.0293(6) Uani 1 1 d .
H11A H -0.3724 1.3004 0.5969 0.035 Uiso 1 1 calc R
C12 C -0.4089(2) 1.1818(2) 0.4996(2) 0.0327(6) Uani 1 1 d .
H12A H -0.4720 1.2492 0.4551 0.039 Uiso 1 1 calc R
C13 C -0.3770(2) 1.0534(2) 0.4802(2) 0.0299(6) Uani 1 1 d .
H13A H -0.4163 1.0329 0.4211 0.036 Uiso 1 1 calc R
C14 C -0.2877(2) 0.9551(2) 0.54707(19) 0.0223(5) Uani 1 1 d .
H14A H -0.2685 0.8673 0.5359 0.027 Uiso 1 1 calc R
C15 C -0.27956(19) 0.69763(19) 0.99164(18) 0.0131(4) Uani 1 1 d .
C16 C -0.3460(2) 0.7913(2) 1.07197(19) 0.0172(5) Uani 1 1 d .
H16A H -0.4180 0.8700 1.0503 0.021 Uiso 1 1 calc R
C17 C -0.3075(2) 0.7699(2) 1.18394(19) 0.0194(5) Uani 1 1 d .
H17 H -0.3529 0.8342 1.2387 0.023 Uiso 1 1 calc R
C18 C -0.2032(2) 0.6553(2) 1.21571(19) 0.0188(5) Uani 1 1 d .
H18A H -0.1776 0.6406 1.2925 0.023 Uiso 1 1 calc R
C19 C -0.1358(2) 0.5620(2) 1.13605(19) 0.0193(5) Uani 1 1 d .
H19A H -0.0640 0.4834 1.1583 0.023 Uiso 1 1 calc R
C20 C -0.1725(2) 0.5827(2) 1.02431(19) 0.0173(5) Uani 1 1 d .
H20A H -0.1251 0.5190 0.9696 0.021 Uiso 1 1 calc R
C21 C -0.4158(2) 0.6144(2) 0.84186(17) 0.0142(5) Uani 1 1 d .
C22 C -0.3531(2) 0.4833(2) 0.87595(19) 0.0189(5) Uani 1 1 d .
H22A H -0.2678 0.4481 0.9038 0.023 Uiso 1 1 calc R
C23 C -0.4156(2) 0.4046(2) 0.8690(2) 0.0232(5) Uani 1 1 d .
H23A H -0.3727 0.3154 0.8919 0.028 Uiso 1 1 calc R
C24 C -0.5397(2) 0.4552(2) 0.8291(2) 0.0248(5) Uani 1 1 d .
H24A H -0.5817 0.4007 0.8241 0.030 Uiso 1 1 calc R
C25 C -0.6029(2) 0.5851(2) 0.7962(2) 0.0230(5) Uani 1 1 d .
H25A H -0.6888 0.6199 0.7696 0.028 Uiso 1 1 calc R
C26 C -0.5413(2) 0.6647(2) 0.80215(18) 0.0184(5) Uani 1 1 d .
H26A H -0.5848 0.7538 0.7791 0.022 Uiso 1 1 calc R
C27 C 0.2972(2) 0.5053(2) 0.5178(2) 0.0226(5) Uani 1 1 d .
H27A H 0.3508 0.4851 0.4461 0.034 Uiso 1 1 calc R
H27B H 0.2937 0.4265 0.5511 0.034 Uiso 1 1 calc R
H27C H 0.3356 0.5388 0.5713 0.034 Uiso 1 1 calc R
C28 C -0.0052(2) 0.7883(2) 0.35685(19) 0.0207(5) Uani 1 1 d .
H28A H 0.0394 0.7625 0.2817 0.031 Uiso 1 1 calc R
H28B H -0.0121 0.8735 0.3736 0.031 Uiso 1 1 calc R
H28C H -0.0930 0.7930 0.3568 0.031 Uiso 1 1 calc R

loop_
_atom_site_aniso_label
_atom_site_aniso_U_11
_atom_site_aniso_U_22
_atom_site_aniso_U_33
_atom_site_aniso_U_23
_atom_site_aniso_U_13
_atom_site_aniso_U_12
In1 0.01499(10) 0.01112(10) 0.01295(11) -0.00081(6) 0.00117(6) -0.00490(7)
S1 0.0176(3) 0.0170(3) 0.0179(3) -0.0041(2) 0.0016(2) -0.0087(2)
N1 0.0155(9) 0.0098(8) 0.0127(9) -0.0012(7) -0.0005(7) -0.0049(7)
C2 0.0143(11) 0.0119(10) 0.0107(11) 0.0000(8) -0.0020(8) -0.0043(9)
P1 0.0147(3) 0.0093(3) 0.0128(3) -0.0015(2) 0.0004(2) -0.0047(2)
P2 0.0124(3) 0.0104(3) 0.0118(3) -0.0020(2) 0.0004(2) -0.0040(2)
S2 0.0162(3) 0.0110(3) 0.0176(3) -0.0006(2) -0.0008(2) -0.0024(2)
C1 0.0129(11) 0.0089(10) 0.0117(11) -0.0009(8) -0.0020(8) -0.0016(8)
N2 0.0185(10) 0.0131(9) 0.0147(10) -0.0043(7) 0.0034(7) -0.0074(8)
N3 0.0191(10) 0.0135(9) 0.0138(10) -0.0038(7) 0.0024(7) -0.0070(8)
C3 0.0224(12) 0.0131(10) 0.0133(12) -0.0020(9) 0.0005(9) -0.0110(9)
C4 0.0271(13) 0.0165(11) 0.0216(14) -0.0015(10) -0.0007(10) -0.0065(10)
C5 0.0393(15) 0.0281(13) 0.0150(13) 0.0013(10) -0.0074(10) -0.0144(12)
C6 0.0423(15) 0.0281(13) 0.0148(13) -0.0032(10) 0.0021(11) -0.0223(12)
C7 0.0295(13) 0.0229(12) 0.0215(14) -0.0094(10) 0.0094(10) -0.0162(11)
C8 0.0199(12) 0.0188(11) 0.0199(13) -0.0042(10) 0.0017(9) -0.0117(10)
C9 0.0156(11) 0.0128(11) 0.0161(12) 0.0021(9) 0.0027(9) -0.0039(9)
C10 0.0222(12) 0.0163(11) 0.0253(13) -0.0003(10) 0.0030(10) -0.0084(10)
C11 0.0269(14) 0.0137(12) 0.0382(16) 0.0066(11) 0.0072(11) -0.0030(11)
C12 0.0241(14) 0.0256(13) 0.0322(15) 0.0131(11) 0.0027(11) 0.0011(11)
C13 0.0299(14) 0.0324(15) 0.0194(14) 0.0008(11) -0.0068(10) -0.0059(12)
C14 0.0257(13) 0.0172(11) 0.0199(13) -0.0003(10) -0.0040(10) -0.0054(10)
C15 0.0130(11) 0.0135(10) 0.0142(12) 0.0002(9) 0.0007(8) -0.0076(9)
C16 0.0199(12) 0.0122(10) 0.0195(13) 0.0006(9) -0.0001(9) -0.0073(9)
C17 0.0304(13) 0.0158(11) 0.0145(12) -0.0036(9) 0.0010(9) -0.0124(10)
C18 0.0257(13) 0.0241(12) 0.0131(12) 0.0029(9) -0.0051(9) -0.0168(11)
C19 0.0144(11) 0.0209(11) 0.0194(13) 0.0039(10) -0.0044(9) -0.0050(9)
C20 0.0142(11) 0.0188(11) 0.0175(12) -0.0039(9) 0.0026(9) -0.0062(9)
C21 0.0168(11) 0.0167(11) 0.0102(11) -0.0048(9) 0.0021(8) -0.0083(9)
C22 0.0203(12) 0.0192(11) 0.0190(12) -0.0009(9) -0.0009(9) -0.0102(10)
C23 0.0337(14) 0.0182(12) 0.0205(13) -0.0019(10) 0.0011(10) -0.0144(11)
C24 0.0301(14) 0.0303(13) 0.0243(14) -0.0037(11) 0.0034(10) -0.0229(12)
C25 0.0197(12) 0.0351(14) 0.0192(13) -0.0055(10) -0.0004(9) -0.0161(11)
C26 0.0190(12) 0.0203(11) 0.0143(12) -0.0024(9) 0.0001(9) -0.0072(10)
C27 0.0204(12) 0.0202(12) 0.0222(13) -0.0004(10) 0.0001(9) -0.0047(10)
C28 0.0278(13) 0.0167(11) 0.0182(13) 0.0016(9) -0.0025(9) -0.0104(10)

loop_
_atom_type_symbol
_atom_type_description
_atom_type_scat_dispersion_real
_atom_type_scat_dispersion_imag
_atom_type_scat_source
C C 0.0181 0.0091 'International Tables Vol C Tables 4.2.6.8 and 6.1.1.4'
H H 0.0000 0.0000 'International Tables Vol C Tables 4.2.6.8 and 6.1.1.4'
N N 0.0311 0.0180 'International Tables Vol C Tables 4.2.6.8 and 6.1.1.4'
P P 0.2955 0.4335 'International Tables Vol C Tables 4.2.6.8 and 6.1.1.4'
S S 0.3331 0.5567 'International Tables Vol C Tables 4.2.6.8 and 6.1.1.4'
In In 0.0822 5.0449 'International Tables Vol C Tables 4.2.6.8 and 6.1.1.4'

loop_
_geom_angle_atom_site_label_1
_geom_angle_atom_site_label_2
_geom_angle_atom_site_label_3
_geom_angle
_geom_angle_site_symmetry_1
_geom_angle_site_symmetry_3
C28 In1 C27 141.64(9) . .
C28 In1 N1 107.59(8) . .
C27 In1 N1 109.90(8) . .
C28 In1 N2 88.25(8) . 2_566
C27 In1 N2 88.14(8) . 2_566
N1 In1 N2 83.53(6) . 2_566
C28 In1 S1 96.71(7) . .
C27 In1 S1 98.43(7) . .
N1 In1 S1 78.32(5) . .
N2 In1 S1 161.84(4) 2_566 .
P1 S1 In1 96.74(4) . .
N2 N1 C1 108.15(16) . .
N2 N1 In1 124.25(13) . .
C1 N1 In1 127.48(13) . .
N3 C2 C1 107.55(18) . .
N3 C2 P2 119.46(15) . .
C1 C2 P2 132.40(16) . .
C9 P1 C3 110.05(10) . .
C9 P1 C1 106.65(10) . .
C3 P1 C1 108.86(10) . .
C9 P1 S1 112.60(8) . .
C3 P1 S1 109.59(8) . .
C1 P1 S1 108.99(8) . .
C2 P2 C15 107.55(10) . .
C2 P2 C21 104.26(10) . .
C15 P2 C21 105.59(10) . .
C2 P2 S2 111.30(8) . .
C15 P2 S2 114.30(8) . .
C21 P2 S2 113.14(8) . .
N1 C1 C2 106.22(17) . .
N1 C1 P1 117.90(15) . .
C2 C1 P1 135.88(16) . .
N3 N2 N1 110.23(16) . .
N3 N2 In1 95.96(12) . 2_566
N1 N2 In1 148.11(13) . 2_566
N2 N3 C2 107.84(17) . .
C4 C3 C8 119.6(2) . .
C4 C3 P1 117.42(17) . .
C8 C3 P1 122.90(17) . .
C5 C4 C3 120.1(2) . .
C6 C5 C4 120.2(2) . .
C7 C6 C5 120.0(2) . .
C6 C7 C8 120.7(2) . .
C7 C8 C3 119.3(2) . .
C14 C9 C10 119.7(2) . .
C14 C9 P1 120.13(16) . .
C10 C9 P1 119.96(18) . .
C11 C10 C9 120.0(2) . .
C12 C11 C10 119.9(2) . .
C11 C12 C13 120.3(2) . .
C14 C13 C12 120.0(2) . .
C13 C14 C9 120.0(2) . .
C16 C15 C20 119.4(2) . .
C16 C15 P2 119.18(16) . .
C20 C15 P2 121.36(16) . .
C15 C16 C17 120.1(2) . .
C18 C17 C16 120.1(2) . .
C17 C18 C19 120.2(2) . .
C20 C19 C18 120.2(2) . .
C19 C20 C15 120.0(2) . .
C26 C21 C22 119.3(2) . .
C26 C21 P2 118.56(16) . .
C22 C21 P2 122.11(16) . .
C23 C22 C21 120.0(2) . .
C24 C23 C22 120.3(2) . .
C23 C24 C25 120.1(2) . .
C24 C25 C26 120.2(2) . .
C25 C26 C21 120.1(2) . .

loop_
_geom_bond_atom_site_label_1
_geom_bond_atom_site_label_2
_geom_bond_distance
_geom_bond_site_symmetry_2
In1 C28 2.136(2) .
In1 C27 2.140(2) .
In1 N1 2.2797(18) .
In1 N2 2.5832(18) 2_566
In1 S1 2.7798(10) .
S1 P1 1.9860(10) .
N1 N2 1.339(2) .
N1 C1 1.358(3) .
C2 N3 1.354(3) .
C2 C1 1.399(3) .
C2 P2 1.809(2) .
P1 C9 1.807(2) .
P1 C3 1.807(2) .
P1 C1 1.809(2) .
P2 C15 1.815(2) .
P2 C21 1.821(2) .
P2 S2 1.9477(11) .
N2 N3 1.327(3) .
N2 In1 2.5832(18) 2_566
C3 C4 1.395(3) .
C3 C8 1.397(3) .
C4 C5 1.382(3) .
C5 C6 1.381(4) .
C6 C7 1.379(4) .
C7 C8 1.389(3) .
C9 C14 1.386(3) .
C9 C10 1.394(3) .
C10 C11 1.386(3) .
C11 C12 1.379(4) .
C12 C13 1.386(4) .
C13 C14 1.385(3) .
C15 C16 1.389(3) .
C15 C20 1.401(3) .
C16 C17 1.389(3) .
C17 C18 1.381(3) .
C18 C19 1.383(3) .
C19 C20 1.381(3) .
C21 C26 1.392(3) .
C21 C22 1.398(3) .
C22 C23 1.388(3) .
C23 C24 1.379(4) .
C24 C25 1.383(4) .
C25 C26 1.388(3) .
